data_4037232
loop_
_publ_author_name
'Kassir, Ahmad F.'
'Ragab, Sherif S.'
'Nguyen, Thao A. M.'
'Charnay-Pouget, Florence'
'Guillot, R\'egis'
'Scherrmann, Marie-Christine'
'Boddaert, Thomas'
'Aitken, David J.'

_publ_section_title
;
 Synthetic Access to All Four Stereoisomers of Oxetin.
;
_journal_issue 20
_journal_name_full 'The Journal of organic chemistry'
_journal_page_first 9983
_journal_page_last 9991
_journal_paper_doi 10.1021/acs.joc.6b01795
_journal_volume 81
_journal_year 2016
_chemical_absolute_configuration rmad
_chemical_formula_moiety 'C19 H24 N2 O6'
_chemical_formula_sum 'C19 H24 N2 O6'
_chemical_formula_weight 376.40
_space_group_crystal_system monoclinic
_space_group_IT_number 4
_space_group_name_Hall 'P 2yb'
_space_group_name_H-M_alt 'P 1 21 1'
_symmetry_cell_setting monoclinic
_symmetry_Int_Tables_number 4
_symmetry_space_group_name_H-M 'P 1 21 1'
_atom_sites_solution_hydrogens geom
_audit_creation_method SHELXL-2013
_cell_angle_alpha 90
_cell_angle_beta 90.496(2)
_cell_angle_gamma 90
_cell_formula_units_Z 2
_cell_length_a 9.2191(3)
_cell_length_b 6.1121(2)
_cell_length_c 16.3411(6)
_cell_measurement_reflns_used 6817
_cell_measurement_temperature 100(1)
_cell_measurement_theta_max 58.62
_cell_measurement_theta_min 2.70
_cell_volume 920.75(5)
_computing_cell_refinement 'Bruker SAINT'
_computing_data_collection 'Bruker APEX2'
_computing_data_reduction 'Bruker SAINT'
_computing_structure_refinement 'SHELXL-2013 (Sheldrick, 2013)'
_computing_structure_solution 'SHELXS-97 (Sheldrick 2008)'
_diffrn_ambient_temperature 100(1)
_diffrn_measured_fraction_theta_full 0.764
_diffrn_measured_fraction_theta_max 0.999
_diffrn_measurement_device_type 'Bruker APEX-II CCD'
_diffrn_measurement_method '\f and \w scans'
_diffrn_radiation_probe x-ray
_diffrn_radiation_type CuK\a
_diffrn_radiation_wavelength 1.54178
_diffrn_reflns_av_R_equivalents 0.0942
_diffrn_reflns_av_unetI/netI 0.0709
_diffrn_reflns_limit_h_max 10
_diffrn_reflns_limit_h_min -10
_diffrn_reflns_limit_k_max 6
_diffrn_reflns_limit_k_min -6
_diffrn_reflns_limit_l_max 18
_diffrn_reflns_limit_l_min -18
_diffrn_reflns_number 13063
_diffrn_reflns_theta_full 70.000
_diffrn_reflns_theta_max 59.009
_diffrn_reflns_theta_min 2.704
_exptl_absorpt_coefficient_mu 0.846
_exptl_crystal_colour colorless
_exptl_crystal_density_diffrn 1.358
_exptl_crystal_description needle
_exptl_crystal_F_000 400
_exptl_crystal_size_max 0.250
_exptl_crystal_size_mid 0.030
_exptl_crystal_size_min 0.020
_refine_diff_density_max 0.210
_refine_diff_density_min -0.227
_refine_diff_density_rms 0.055
_refine_ls_abs_structure_details
;
 Flack x determined using 823 quotients [(I+)-(I-)]/[(I+)+(I-)]
 (Parsons and Flack (2004), Acta Cryst. A60, s61).
;
_refine_ls_abs_structure_Flack 0.5(3)
_refine_ls_extinction_method none
_refine_ls_goodness_of_fit_ref 1.048
_refine_ls_hydrogen_treatment constr
_refine_ls_matrix_type full
_refine_ls_number_parameters 248
_refine_ls_number_reflns 2599
_refine_ls_number_restraints 1
_refine_ls_restrained_S_all 1.048
_refine_ls_R_factor_all 0.0694
_refine_ls_R_factor_gt 0.0534
_refine_ls_shift/su_max 0.000
_refine_ls_shift/su_mean 0.000
_refine_ls_structure_factor_coef Fsqd
_refine_ls_weighting_details 'w=1/[\s^2^(Fo^2^)+(0.0323P)^2^+0.8991P] where P=(Fo^2^+2Fc^2^)/3'
_refine_ls_weighting_scheme calc
_refine_ls_wR_factor_gt 0.1020
_refine_ls_wR_factor_ref 0.1081
_reflns_Friedel_coverage 0.769
_reflns_Friedel_fraction_full 0.718
_reflns_Friedel_fraction_max 0.960
_reflns_number_gt 2224
_reflns_number_total 2599
_reflns_threshold_expression 'I > 2\s(I)'
_cod_data_source_file jo6b01795_si_003.cif
_cod_data_source_block 12bb2
_cod_original_sg_symbol_H-M 'P 21'
_cod_database_code 4037232
_shelx_space_group_comment
;
The symmetry employed for this shelxl refinement is uniquely defined
by the following loop, which should always be used as a source of
symmetry information in preference to the above space-group names.
They are only intended as comments.
;
_shelx_estimated_absorpt_t_min 0.816
_shelx_estimated_absorpt_t_max 0.983
_shelxl_version_number 2013-4

loop_
_space_group_symop_operation_xyz
'x, y, z'
'-x, y+1/2, -z'

loop_
_atom_site_label
_atom_site_type_symbol
_atom_site_fract_x
_atom_site_fract_y
_atom_site_fract_z
_atom_site_U_iso_or_equiv
_atom_site_adp_type
_atom_site_occupancy
_atom_site_site_symmetry_order
_atom_site_calc_flag
_atom_site_refinement_flags_posn
_atom_site_refinement_flags_adp
C1 C 0.4256(6) 0.5194(9) 0.5988(3) 0.0180(14) Uani 1 1 d . .
H1 H 0.5133 0.4548 0.5755 0.022 Uiso 1 1 calc R U
C2 C 0.3421(6) 0.3393(9) 0.6453(3) 0.0152(13) Uani 1 1 d . .
H2 H 0.3667 0.1952 0.6232 0.018 Uiso 1 1 calc R U
C3 C 0.3414(6) 0.6323(10) 0.5314(3) 0.0165(13) Uani 1 1 d . .
C4 C 0.3502(6) 0.5477(11) 0.4531(3) 0.0217(14) Uani 1 1 d . .
H4 H 0.4069 0.4247 0.4433 0.026 Uiso 1 1 calc R U
C5 C 0.2746(6) 0.6459(12) 0.3889(3) 0.0259(15) Uani 1 1 d . .
H5 H 0.2814 0.5890 0.3363 0.031 Uiso 1 1 calc R U
C6 C 0.1896(6) 0.8268(11) 0.4029(4) 0.0268(16) Uani 1 1 d . .
H6 H 0.1394 0.8921 0.3598 0.032 Uiso 1 1 calc R U
C7 C 0.1785(6) 0.9124(10) 0.4819(4) 0.0250(15) Uani 1 1 d . .
H7 H 0.1206 1.0340 0.4918 0.030 Uiso 1 1 calc R U
C8 C 0.2551(6) 0.8136(9) 0.5457(3) 0.0189(14) Uani 1 1 d . .
H8 H 0.2483 0.8698 0.5984 0.023 Uiso 1 1 calc R U
C9 C 0.1790(5) 0.3671(11) 0.6470(3) 0.0208(14) Uani 1 1 d . .
H9A H 0.1377 0.2589 0.6825 0.031 Uiso 1 1 calc R U
H9B H 0.1402 0.3495 0.5928 0.031 Uiso 1 1 calc R U
H9C H 0.1558 0.5105 0.6670 0.031 Uiso 1 1 calc R U
C10 C 0.4753(6) 0.5725(10) 0.7350(3) 0.0183(14) Uani 1 1 d . .
C11 C 0.3881(6) 0.2103(9) 0.7873(3) 0.0151(13) Uani 1 1 d . .
C12 C 0.4560(6) 0.2542(10) 0.8701(3) 0.0176(13) Uani 1 1 d . .
H00D H 0.4282 0.3980 0.8914 0.021 Uiso 1 1 calc R U
C13 C 0.6222(6) 0.2120(9) 0.8798(3) 0.0164(13) Uani 1 1 d . .
H13 H 0.6619 0.1406 0.8312 0.020 Uiso 1 1 calc R U
C14 C 0.5786(6) 0.0452(11) 0.9441(4) 0.0251(15) Uani 1 1 d . .
H14A H 0.6105 -0.1022 0.9315 0.030 Uiso 1 1 calc R U
H14B H 0.6081 0.0859 0.9991 0.030 Uiso 1 1 calc R U
C15 C 0.8143(6) 0.4788(9) 0.8573(3) 0.0175(14) Uani 1 1 d . .
C16 C 1.0003(6) 0.7645(9) 0.8581(3) 0.0166(13) Uani 1 1 d . .
C17 C 1.1259(6) 0.6043(10) 0.8615(3) 0.0207(14) Uani 1 1 d . .
H00G H 1.1073 0.4853 0.8245 0.031 Uiso 1 1 calc R U
H00H H 1.1364 0.5486 0.9162 0.031 Uiso 1 1 calc R U
H00J H 1.2136 0.6775 0.8460 0.031 Uiso 1 1 calc R U
C18 C 0.9685(6) 0.8495(10) 0.7726(3) 0.0200(14) Uani 1 1 d . .
H00K H 0.8896 0.9519 0.7745 0.030 Uiso 1 1 calc R U
H00O H 0.9426 0.7295 0.7375 0.030 Uiso 1 1 calc R U
H00P H 1.0531 0.9210 0.7516 0.030 Uiso 1 1 calc R U
C19 C 1.0264(6) 0.9521(10) 0.9170(3) 0.0212(14) Uani 1 1 d . .
H00T H 1.0376 0.8958 0.9715 0.032 Uiso 1 1 calc R U
H00U H 0.9453 1.0505 0.9150 0.032 Uiso 1 1 calc R U
H00V H 1.1129 1.0290 0.9017 0.032 Uiso 1 1 calc R U
N1 N 0.4095(4) 0.3671(8) 0.7273(3) 0.0146(10) Uani 1 1 d . .
N2 N 0.7133(5) 0.3876(8) 0.9072(3) 0.0171(11) Uani 1 1 d . .
H100 H 0.7041 0.4365 0.9562 0.020 Uiso 1 1 calc R U
O1 O 0.4684(4) 0.6759(6) 0.6616(2) 0.0189(9) Uani 1 1 d . .
O2 O 0.5286(4) 0.6522(7) 0.7949(2) 0.0239(10) Uani 1 1 d . .
O3 O 0.3200(4) 0.0460(7) 0.7719(2) 0.0223(10) Uani 1 1 d . .
O4 O 0.4248(4) 0.0800(7) 0.9280(2) 0.0223(10) Uani 1 1 d . .
O5 O 0.8502(4) 0.3993(7) 0.7921(2) 0.0207(9) Uani 1 1 d . .
O6 O 0.8690(4) 0.6591(6) 0.8928(2) 0.0162(9) Uani 1 1 d . .

loop_
_atom_site_aniso_label
_atom_site_aniso_U_11
_atom_site_aniso_U_22
_atom_site_aniso_U_33
_atom_site_aniso_U_23
_atom_site_aniso_U_13
_atom_site_aniso_U_12
C1 0.020(3) 0.019(4) 0.015(3) -0.005(2) -0.002(2) -0.002(3)
C2 0.023(3) 0.013(3) 0.010(3) 0.002(2) -0.002(2) -0.004(2)
C3 0.015(3) 0.018(4) 0.017(3) -0.001(2) 0.002(2) -0.005(2)
C4 0.023(3) 0.021(4) 0.021(3) -0.002(3) -0.001(3) -0.001(3)
C5 0.023(3) 0.040(4) 0.015(3) -0.004(3) 0.000(3) -0.007(3)
C6 0.019(3) 0.040(5) 0.021(4) 0.004(3) -0.007(3) -0.006(3)
C7 0.024(3) 0.019(4) 0.032(4) 0.002(3) -0.003(3) -0.001(3)
C8 0.025(3) 0.018(4) 0.014(3) -0.004(2) 0.000(3) -0.003(3)
C9 0.022(3) 0.024(4) 0.016(3) 0.006(3) -0.006(3) -0.004(3)
C10 0.015(3) 0.017(4) 0.023(4) 0.004(3) -0.005(3) 0.001(3)
C11 0.014(3) 0.016(4) 0.015(3) -0.001(2) -0.004(2) 0.003(2)
C12 0.017(3) 0.020(4) 0.015(3) -0.001(3) -0.002(2) -0.002(3)
C13 0.016(3) 0.016(4) 0.018(3) -0.003(2) -0.003(2) 0.000(2)
C14 0.015(3) 0.028(4) 0.032(4) 0.008(3) -0.005(3) -0.005(3)
C15 0.020(3) 0.019(4) 0.013(3) 0.000(3) -0.005(3) 0.003(3)
C16 0.018(3) 0.016(3) 0.016(3) 0.005(2) -0.001(2) -0.001(2)
C17 0.021(3) 0.025(4) 0.016(3) 0.000(2) -0.002(3) 0.002(3)
C18 0.020(3) 0.021(4) 0.019(3) 0.004(3) 0.001(3) 0.002(3)
C19 0.023(3) 0.021(4) 0.019(3) -0.001(3) -0.002(3) -0.002(3)
N1 0.014(3) 0.016(3) 0.014(3) 0.001(2) -0.0071(19) -0.003(2)
N2 0.022(3) 0.021(3) 0.008(2) 0.000(2) -0.006(2) -0.005(2)
O1 0.028(2) 0.014(2) 0.014(2) 0.0007(17) -0.0080(16) -0.0036(19)
O2 0.028(2) 0.021(2) 0.023(2) -0.0001(19) -0.0140(18) -0.002(2)
O3 0.020(2) 0.025(3) 0.022(2) 0.0000(19) -0.0037(18) -0.004(2)
O4 0.021(2) 0.027(3) 0.019(2) 0.0090(18) -0.0017(18) -0.0037(19)
O5 0.025(2) 0.020(2) 0.017(2) -0.0060(18) 0.0036(18) -0.0043(18)
O6 0.014(2) 0.020(2) 0.014(2) -0.0006(17) 0.0002(16) -0.0035(18)

loop_
_atom_type_symbol
_atom_type_description
_atom_type_scat_dispersion_real
_atom_type_scat_dispersion_imag
_atom_type_scat_source
C C 0.0181 0.0091 'International Tables Vol C Tables 4.2.6.8 and 6.1.1.4'
H H 0.0000 0.0000 'International Tables Vol C Tables 4.2.6.8 and 6.1.1.4'
N N 0.0311 0.0180 'International Tables Vol C Tables 4.2.6.8 and 6.1.1.4'
O O 0.0492 0.0322 'International Tables Vol C Tables 4.2.6.8 and 6.1.1.4'

loop_
_geom_angle_atom_site_label_1
_geom_angle_atom_site_label_2
_geom_angle_atom_site_label_3
_geom_angle
O1 C1 C3 110.4(5)
O1 C1 C2 104.8(4)
C3 C1 C2 115.4(4)
O1 C1 H1 108.7
C3 C1 H1 108.7
C2 C1 H1 108.7
N1 C2 C9 112.3(4)
N1 C2 C1 99.0(4)
C9 C2 C1 115.3(5)
N1 C2 H2 109.9
C9 C2 H2 109.9
C1 C2 H2 109.9
C4 C3 C8 119.5(5)
C4 C3 C1 118.1(5)
C8 C3 C1 122.4(5)
C3 C4 C5 120.2(6)
C3 C4 H4 119.9
C5 C4 H4 119.9
C6 C5 C4 120.3(6)
C6 C5 H5 119.8
C4 C5 H5 119.8
C5 C6 C7 120.0(6)
C5 C6 H6 120.0
C7 C6 H6 120.0
C8 C7 C6 119.3(6)
C8 C7 H7 120.4
C6 C7 H7 120.4
C3 C8 C7 120.7(5)
C3 C8 H8 119.7
C7 C8 H8 119.7
C2 C9 H9A 109.5
C2 C9 H9B 109.5
H9A C9 H9B 109.5
C2 C9 H9C 109.5
H9A C9 H9C 109.5
H9B C9 H9C 109.5
O2 C10 O1 123.4(5)
O2 C10 N1 127.9(5)
O1 C10 N1 108.7(4)
O3 C11 N1 120.2(5)
O3 C11 C12 123.1(5)
N1 C11 C12 116.8(5)
O4 C12 C11 111.7(4)
O4 C12 C13 90.6(4)
C11 C12 C13 117.5(4)
O4 C12 H00D 111.8
C11 C12 H00D 111.8
C13 C12 H00D 111.8
N2 C13 C14 116.4(4)
N2 C13 C12 118.7(5)
C14 C13 C12 85.2(4)
N2 C13 H13 111.4
C14 C13 H13 111.4
C12 C13 H13 111.4
O4 C14 C13 92.3(4)
O4 C14 H14A 113.2
C13 C14 H14A 113.2
O4 C14 H14B 113.2
C13 C14 H14B 113.2
H14A C14 H14B 110.6
O5 C15 O6 126.9(5)
O5 C15 N2 123.5(5)
O6 C15 N2 109.5(5)
O6 C16 C19 102.2(4)
O6 C16 C18 110.4(4)
C19 C16 C18 110.8(5)
O6 C16 C17 109.3(4)
C19 C16 C17 110.4(4)
C18 C16 C17 113.3(4)
C16 C17 H00G 109.5
C16 C17 H00H 109.5
H00G C17 H00H 109.5
C16 C17 H00J 109.5
H00G C17 H00J 109.5
H00H C17 H00J 109.5
C16 C18 H00K 109.5
C16 C18 H00O 109.5
H00K C18 H00O 109.5
C16 C18 H00P 109.5
H00K C18 H00P 109.5
H00O C18 H00P 109.5
C16 C19 H00T 109.5
C16 C19 H00U 109.5
H00T C19 H00U 109.5
C16 C19 H00V 109.5
H00T C19 H00V 109.5
H00U C19 H00V 109.5
C11 N1 C10 128.4(4)
C11 N1 C2 119.9(4)
C10 N1 C2 111.2(4)
C15 N2 C13 121.5(4)
C15 N2 H100 119.3
C13 N2 H100 119.3
C10 O1 C1 109.1(4)
C14 O4 C12 91.5(4)
C15 O6 C16 119.7(4)

loop_
_geom_bond_atom_site_label_1
_geom_bond_atom_site_label_2
_geom_bond_distance
C1 O1 1.454(6)
C1 C3 1.509(7)
C1 C2 1.546(7)
C1 H1 0.9800
C2 N1 1.482(6)
C2 C9 1.513(7)
C2 H2 0.9800
C3 C4 1.384(8)
C3 C8 1.385(8)
C4 C5 1.390(8)
C4 H4 0.9300
C5 C6 1.375(9)
C5 H5 0.9300
C6 C7 1.398(8)
C6 H6 0.9300
C7 C8 1.392(8)
C7 H7 0.9300
C8 H8 0.9300
C9 H9A 0.9600
C9 H9B 0.9600
C9 H9C 0.9600
C10 O2 1.195(6)
C10 O1 1.357(6)
C10 N1 1.399(8)
C11 O3 1.210(7)
C11 N1 1.387(7)
C11 C12 1.509(7)
C12 O4 1.456(7)
C12 C13 1.561(7)
C12 H00D 0.9800
C13 N2 1.432(7)
C13 C14 1.520(8)
C13 H13 0.9800
C14 O4 1.455(6)
C14 H14A 0.9700
C14 H14B 0.9700
C15 O5 1.220(6)
C15 O6 1.341(7)
C15 N2 1.363(7)
C16 O6 1.488(6)
C16 C19 1.515(7)
C16 C18 1.517(7)
C16 C17 1.518(8)
C17 H00G 0.9600
C17 H00H 0.9600
C17 H00J 0.9600
C18 H00K 0.9600
C18 H00O 0.9600
C18 H00P 0.9600
C19 H00T 0.9600
C19 H00U 0.9600
C19 H00V 0.9600
N2 H100 0.8600
